data_4326600
loop_
_publ_author_name
'Michael Nippe'
'Yevgeniya Turov'
'John F. Berry'

_publ_contact_author_address
;Department of Chemistry
University of Wisconsin-Madison
1101 University Ave
Madison, WI  53706
USA
;
_publ_contact_author_email berry@chem.wisc.edu
_publ_contact_author_name 'John F. Berry'
_publ_contact_author_phone 809-608-262-7534
_publ_section_title
;
 Remote Effects of Axial Ligand Substitution in Heterometallic
 Cr\\tbCr...M Chains
;
_journal_name_full 'Inorganic Chemistry'
_journal_page_first 10592
_journal_page_last 10599
_journal_paper_doi 10.1021/ic2011309
_journal_volume 50
_journal_year 2011
_chemical_formula_moiety 'C41 H32 Cl Cr2 F3 Mn N12 O3 S, (C H2 Cl2)2'
_chemical_formula_sum 'C43 H36 Cl5 Cr2 F3 Mn N12 O3 S'
_chemical_formula_weight 1194.09
_space_group_IT_number 9
_symmetry_cell_setting monoclinic
_symmetry_space_group_name_Hall 'C -2yc'
_symmetry_space_group_name_H-M 'C 1 c 1'
_atom_sites_solution_hydrogens geom
_atom_sites_solution_primary direct
_atom_sites_solution_secondary difmap
_audit_creation_method SHELXL-97
_cell_angle_alpha 90.00
_cell_angle_beta 108.9300(10)
_cell_angle_gamma 90.00
_cell_formula_units_Z 4
_cell_length_a 18.9813(17)
_cell_length_b 16.9171(15)
_cell_length_c 15.6408(14)
_cell_measurement_reflns_used 9887
_cell_measurement_temperature 100(2)
_cell_measurement_theta_max 26.5299
_cell_measurement_theta_min 2.2686
_cell_volume 4750.8(7)
_computing_cell_refinement 'SAINT Ver. 6.22  (Bruker-AXS, 2003)'
_computing_data_collection 'SMART Ver. 5.622 (Bruker-AXS, 2003)'
_computing_data_reduction 'SAINT Ver. 6.22'
_computing_molecular_graphics 'SHELXTL Ver. 6.10'
_computing_publication_material 'SHELXTL Ver. 6.10'
_computing_structure_refinement 'SHELXL-97 (Sheldrick, 1997)'
_computing_structure_solution 'SHELXS-97 (Sheldrick, 1990)'
_diffrn_ambient_temperature 100(2)
_diffrn_measured_fraction_theta_full 0.999
_diffrn_measured_fraction_theta_max 0.999
_diffrn_measurement_device_type 'Bruker CCD-1000 area detector'
_diffrn_measurement_method '0.30\% \w scans'
_diffrn_radiation_monochromator graphite
_diffrn_radiation_source 'fine-focus sealed tube'
_diffrn_radiation_type MoK\a
_diffrn_radiation_wavelength 0.71073
_diffrn_reflns_av_R_equivalents 0.0360
_diffrn_reflns_av_sigmaI/netI 0.0351
_diffrn_reflns_limit_h_max 23
_diffrn_reflns_limit_h_min -23
_diffrn_reflns_limit_k_max 21
_diffrn_reflns_limit_k_min -21
_diffrn_reflns_limit_l_max 19
_diffrn_reflns_limit_l_min -19
_diffrn_reflns_number 35481
_diffrn_reflns_theta_full 26.54
_diffrn_reflns_theta_max 26.54
_diffrn_reflns_theta_min 1.90
_exptl_absorpt_coefficient_mu 1.104
_exptl_absorpt_correction_T_max 0.8808
_exptl_absorpt_correction_T_min 0.8295
_exptl_absorpt_correction_type multi-scan
_exptl_absorpt_process_details 'SADABS (Bruker-AXS, 2003)'
_exptl_crystal_colour brown
_exptl_crystal_density_diffrn 1.669
_exptl_crystal_description block
_exptl_crystal_F_000 2412
_exptl_crystal_size_max 0.18
_exptl_crystal_size_mid 0.12
_exptl_crystal_size_min 0.12
_refine_diff_density_max 0.907
_refine_diff_density_min -0.406
_refine_diff_density_rms 0.124
_refine_ls_abs_structure_details 'Flack H D (1983), Acta Cryst. A39, 876-881'
_refine_ls_abs_structure_Flack 0.503(12)
_refine_ls_extinction_method none
_refine_ls_goodness_of_fit_ref 1.128
_refine_ls_hydrogen_treatment undef
_refine_ls_matrix_type full
_refine_ls_number_parameters 632
_refine_ls_number_reflns 9835
_refine_ls_number_restraints 2
_refine_ls_restrained_S_all 1.128
_refine_ls_R_factor_all 0.0374
_refine_ls_R_factor_gt 0.0315
_refine_ls_shift/su_max 0.001
_refine_ls_shift/su_mean 0.000
_refine_ls_structure_factor_coef Fsqd
_refine_ls_weighting_details 'calc w=1/[\s^2^(Fo^2^)+(0.0539P)^2^+0.4030P] where P=(Fo^2^+2Fc^2^)/3'
_refine_ls_weighting_scheme calc
_refine_ls_wR_factor_gt 0.0791
_refine_ls_wR_factor_ref 0.0891
_reflns_number_gt 9097
_reflns_number_total 9835
_reflns_threshold_expression >2sigma(I)
_cod_data_source_file ic2011309_si_002_2.cif
_cod_data_source_block compound4(100K)
_cod_database_code 4326600

loop_
_symmetry_equiv_pos_as_xyz
'x, y, z'
'x, -y, z+1/2'
'x+1/2, y+1/2, z'
'x+1/2, -y+1/2, z+1/2'

loop_
_atom_site_label
_atom_site_type_symbol
_atom_site_fract_x
_atom_site_fract_y
_atom_site_fract_z
_atom_site_U_iso_or_equiv
_atom_site_adp_type
_atom_site_occupancy
_atom_site_symmetry_multiplicity
_atom_site_calc_flag
_atom_site_refinement_flags
Mn1 Mn 0.44852(3) -0.38494(2) 0.02375(3) 0.01321(10) Uani 1 1 d .
Cr1 Cr 0.44820(3) -0.21647(2) 0.01579(3) 0.01084(10) Uani 1 1 d .
Cr2 Cr 0.44629(3) -0.10096(3) 0.00812(3) 0.01133(10) Uani 1 1 d .
N1 N 0.56214(15) -0.36060(15) 0.01742(16) 0.0137(5) Uani 1 1 d .
N2 N 0.53620(14) -0.23079(15) -0.02916(17) 0.0131(5) Uani 1 1 d .
N3 N 0.50658(14) -0.10405(15) -0.08187(18) 0.0132(5) Uani 1 1 d .
N4 N 0.40015(15) -0.36489(16) -0.12807(17) 0.0140(5) Uani 1 1 d .
N5 N 0.37721(15) -0.23219(15) -0.11274(17) 0.0130(5) Uani 1 1 d .
N6 N 0.34352(14) -0.10482(15) -0.09293(17) 0.0125(5) Uani 1 1 d .
N7 N 0.33364(15) -0.35647(15) 0.02574(17) 0.0141(5) Uani 1 1 d .
N8 N 0.36081(15) -0.22461(16) 0.06372(17) 0.0135(5) Uani 1 1 d .
N9 N 0.38899(15) -0.09473(15) 0.10056(17) 0.0136(5) Uani 1 1 d .
N10 N 0.49814(15) -0.34961(15) 0.17324(17) 0.0137(5) Uani 1 1 d .
N11 N 0.51913(14) -0.21801(15) 0.14556(16) 0.0117(5) Uani 1 1 d .
N12 N 0.54792(14) -0.09377(15) 0.11023(16) 0.0128(5) Uani 1 1 d .
C1 C 0.61105(18) -0.42246(19) 0.0422(2) 0.0179(7) Uani 1 1 d .
H1A H 0.5927 -0.4719 0.0545 0.021 Uiso 1 1 calc R
C1S C 0.55315(19) 0.34658(19) 0.2049(2) 0.0211(7) Uani 1 1 d .
H1SA H 0.5381 0.2914 0.2108 0.025 Uiso 1 1 calc R
H1SB H 0.5096 0.3746 0.1634 0.025 Uiso 1 1 calc R
C2 C 0.6846(2) -0.4171(2) 0.0501(2) 0.0233(7) Uani 1 1 d .
H2A H 0.7159 -0.4624 0.0632 0.028 Uiso 1 1 calc R
C2S C 0.3499(2) 0.3277(2) 0.8612(2) 0.0232(7) Uani 1 1 d .
H2SA H 0.3607 0.2705 0.8594 0.028 Uiso 1 1 calc R
H2SB H 0.3964 0.3545 0.8972 0.028 Uiso 1 1 calc R
C3 C 0.71266(19) -0.3430(2) 0.0385(2) 0.0203(7) Uani 1 1 d .
H3A H 0.7640 -0.3367 0.0458 0.024 Uiso 1 1 calc R
C4 C 0.66544(18) -0.27953(19) 0.0164(2) 0.0162(7) Uani 1 1 d .
H4A H 0.6844 -0.2283 0.0119 0.019 Uiso 1 1 calc R
C5 C 0.58853(18) -0.29057(18) 0.00026(19) 0.0137(6) Uani 1 1 d .
C6 C 0.54668(17) -0.17081(18) -0.0832(2) 0.0130(6) Uani 1 1 d .
C7 C 0.59032(18) -0.17539(19) -0.1407(2) 0.0160(6) Uani 1 1 d .
H7A H 0.6165 -0.2226 -0.1437 0.019 Uiso 1 1 calc R
C8 C 0.59469(18) -0.1110(2) -0.1924(2) 0.0181(7) Uani 1 1 d .
H8A H 0.6254 -0.1132 -0.2298 0.022 Uiso 1 1 calc R
C9 C 0.55443(17) -0.04274(19) -0.1903(2) 0.0171(7) Uani 1 1 d .
H9A H 0.5571 0.0022 -0.2255 0.020 Uiso 1 1 calc R
C10 C 0.51082(17) -0.04271(18) -0.1355(2) 0.0143(6) Uani 1 1 d .
H10A H 0.4819 0.0030 -0.1352 0.017 Uiso 1 1 calc R
C11 C 0.39776(17) -0.42887(18) -0.1813(2) 0.0159(6) Uani 1 1 d .
H11A H 0.4127 -0.4785 -0.1528 0.019 Uiso 1 1 calc R
C12 C 0.37485(18) -0.4256(2) -0.2740(2) 0.0191(7) Uani 1 1 d .
H12A H 0.3709 -0.4725 -0.3088 0.023 Uiso 1 1 calc R
C13 C 0.35774(18) -0.3532(2) -0.3157(2) 0.0200(7) Uani 1 1 d .
H13A H 0.3447 -0.3489 -0.3795 0.024 Uiso 1 1 calc R
C14 C 0.35976(17) -0.28661(19) -0.2634(2) 0.0161(6) Uani 1 1 d .
H14A H 0.3488 -0.2360 -0.2909 0.019 Uiso 1 1 calc R
C15 C 0.37823(17) -0.29462(18) -0.1689(2) 0.0137(6) Uani 1 1 d .
C16 C 0.32542(18) -0.17244(18) -0.1418(2) 0.0141(6) Uani 1 1 d .
C17 C 0.25546(17) -0.18029(19) -0.2099(2) 0.0169(6) Uani 1 1 d .
H17A H 0.2439 -0.2263 -0.2466 0.020 Uiso 1 1 calc R
C18 C 0.20415(18) -0.11970(18) -0.2220(2) 0.0180(7) Uani 1 1 d .
H18A H 0.1565 -0.1244 -0.2667 0.022 Uiso 1 1 calc R
C19 C 0.22181(18) -0.05213(19) -0.1692(2) 0.0194(7) Uani 1 1 d .
H19A H 0.1865 -0.0108 -0.1764 0.023 Uiso 1 1 calc R
C20 C 0.29161(18) -0.04630(18) -0.1062(2) 0.0173(6) Uani 1 1 d .
H20A H 0.3042 0.0003 -0.0706 0.021 Uiso 1 1 calc R
C21 C 0.28461(18) -0.41723(19) 0.0003(2) 0.0173(7) Uani 1 1 d .
H21A H 0.3029 -0.4676 -0.0094 0.021 Uiso 1 1 calc R
C22 C 0.20984(19) -0.4097(2) -0.0123(2) 0.0199(7) Uani 1 1 d .
H22A H 0.1775 -0.4541 -0.0278 0.024 Uiso 1 1 calc R
C23 C 0.1830(2) -0.33530(19) -0.0017(2) 0.0200(7) Uani 1 1 d .
H23A H 0.1313 -0.3278 -0.0116 0.024 Uiso 1 1 calc R
C24 C 0.23141(18) -0.2724(2) 0.0232(2) 0.0169(7) Uani 1 1 d .
H24A H 0.2132 -0.2211 0.0293 0.020 Uiso 1 1 calc R
C25 C 0.30836(18) -0.28459(18) 0.0395(2) 0.0138(6) Uani 1 1 d .
C26 C 0.35092(17) -0.16091(18) 0.1122(2) 0.0133(6) Uani 1 1 d .
C27 C 0.31067(18) -0.15967(18) 0.1735(2) 0.0148(6) Uani 1 1 d .
H27A H 0.2849 -0.2056 0.1821 0.018 Uiso 1 1 calc R
C28 C 0.30880(19) -0.09221(19) 0.2205(2) 0.0175(7) Uani 1 1 d .
H28A H 0.2822 -0.0914 0.2625 0.021 Uiso 1 1 calc R
C29 C 0.34553(17) -0.02465(19) 0.2073(2) 0.0170(6) Uani 1 1 d .
H29A H 0.3428 0.0232 0.2380 0.020 Uiso 1 1 calc R
C30 C 0.38568(18) -0.02889(18) 0.1491(2) 0.0158(6) Uani 1 1 d .
H30A H 0.4127 0.0165 0.1421 0.019 Uiso 1 1 calc R
C31 C 0.50147(18) -0.40934(18) 0.2318(2) 0.0163(6) Uani 1 1 d .
H31A H 0.4885 -0.4610 0.2080 0.020 Uiso 1 1 calc R
C32 C 0.52277(18) -0.39938(19) 0.3244(2) 0.0194(7) Uani 1 1 d .
H32A H 0.5272 -0.4433 0.3636 0.023 Uiso 1 1 calc R
C33 C 0.53735(18) -0.3237(2) 0.3581(2) 0.0197(7) Uani 1 1 d .
H33A H 0.5492 -0.3144 0.4211 0.024 Uiso 1 1 calc R
C34 C 0.53465(17) -0.26172(18) 0.3003(2) 0.0158(6) Uani 1 1 d .
H34A H 0.5433 -0.2092 0.3227 0.019 Uiso 1 1 calc R
C35 C 0.51883(16) -0.27698(19) 0.2072(2) 0.0126(6) Uani 1 1 d .
C36 C 0.56758(18) -0.15655(18) 0.1681(2) 0.0134(6) Uani 1 1 d .
C37 C 0.63673(17) -0.15473(17) 0.2389(2) 0.0145(6) Uani 1 1 d .
H37A H 0.6496 -0.1960 0.2824 0.017 Uiso 1 1 calc R
C38 C 0.68536(18) -0.09296(19) 0.2445(2) 0.0180(7) Uani 1 1 d .
H38A H 0.7321 -0.0923 0.2914 0.022 Uiso 1 1 calc R
C39 C 0.66640(18) -0.03170(19) 0.1821(2) 0.0182(7) Uani 1 1 d .
H39A H 0.7001 0.0104 0.1842 0.022 Uiso 1 1 calc R
C40 C 0.59695(17) -0.03399(18) 0.1169(2) 0.0152(6) Uani 1 1 d .
H40A H 0.5829 0.0083 0.0748 0.018 Uiso 1 1 calc R
C41 C 0.46881(19) 0.17856(19) 0.0659(2) 0.0221(7) Uani 1 1 d .
Cl1 Cl 0.44827(5) -0.52498(4) 0.02946(5) 0.01947(16) Uani 1 1 d .
S1 S 0.42786(5) 0.11737(4) -0.03341(5) 0.01623(16) Uani 1 1 d .
O1 O 0.44476(13) 0.03759(11) 0.00199(14) 0.0161(4) Uani 1 1 d .
F1 F 0.43941(14) 0.16352(12) 0.13101(14) 0.0314(5) Uani 1 1 d .
F2 F 0.54243(12) 0.16618(12) 0.10122(14) 0.0316(5) Uani 1 1 d .
O2 O 0.35028(14) 0.13789(14) -0.06000(18) 0.0276(6) Uani 1 1 d .
F3 F 0.45800(13) 0.25491(10) 0.04509(13) 0.0309(5) Uani 1 1 d .
O3 O 0.46743(16) 0.14093(14) -0.09280(17) 0.0282(6) Uani 1 1 d .
Cl1S Cl 0.57962(5) 0.39283(5) 0.31215(6) 0.02675(19) Uani 1 1 d .
Cl2S Cl 0.62558(6) 0.34674(8) 0.15859(8) 0.0530(3) Uani 1 1 d .
Cl3S Cl 0.32024(5) 0.36586(5) 0.74990(6) 0.0281(2) Uani 1 1 d .
Cl4S Cl 0.28139(6) 0.34141(8) 0.91322(7) 0.0451(3) Uani 1 1 d .

loop_
_atom_site_aniso_label
_atom_site_aniso_U_11
_atom_site_aniso_U_22
_atom_site_aniso_U_33
_atom_site_aniso_U_23
_atom_site_aniso_U_13
_atom_site_aniso_U_12
Mn1 0.0136(2) 0.0117(2) 0.0140(2) -0.00024(19) 0.00412(17) 0.0000(2)
Cr1 0.0104(2) 0.0110(2) 0.0116(2) -0.0003(2) 0.00416(16) -0.0004(2)
Cr2 0.0113(2) 0.0109(2) 0.0123(2) 0.00026(18) 0.00453(18) -0.0001(2)
N1 0.0155(14) 0.0139(13) 0.0119(12) -0.0007(10) 0.0047(11) 0.0001(11)
N2 0.0126(14) 0.0115(12) 0.0155(13) 0.0005(10) 0.0050(11) 0.0020(10)
N3 0.0110(13) 0.0143(12) 0.0145(12) -0.0008(10) 0.0046(10) 0.0003(10)
N4 0.0112(13) 0.0158(13) 0.0158(13) -0.0006(10) 0.0054(10) 0.0005(10)
N5 0.0121(13) 0.0117(11) 0.0144(12) 0.0007(10) 0.0032(10) -0.0009(10)
N6 0.0102(13) 0.0145(12) 0.0139(12) 0.0026(10) 0.0051(10) 0.0009(10)
N7 0.0157(14) 0.0157(13) 0.0115(12) -0.0011(10) 0.0055(11) -0.0020(11)
N8 0.0154(14) 0.0101(12) 0.0153(13) -0.0005(10) 0.0056(11) -0.0011(11)
N9 0.0144(13) 0.0105(12) 0.0152(12) 0.0002(10) 0.0040(10) 0.0006(10)
N10 0.0137(13) 0.0137(13) 0.0151(13) 0.0016(10) 0.0065(10) -0.0013(10)
N11 0.0119(13) 0.0091(12) 0.0138(12) -0.0012(9) 0.0037(10) -0.0005(10)
N12 0.0139(13) 0.0110(12) 0.0131(12) -0.0007(9) 0.0040(10) 0.0014(10)
C1 0.0201(18) 0.0156(15) 0.0157(15) -0.0023(12) 0.0025(13) 0.0038(13)
C1S 0.0238(18) 0.0170(16) 0.0228(17) -0.0009(13) 0.0081(15) -0.0019(13)
C2 0.028(2) 0.0195(17) 0.0231(17) 0.0019(14) 0.0090(15) 0.0085(15)
C2S 0.0210(18) 0.0251(18) 0.0207(16) 0.0033(14) 0.0029(14) -0.0005(14)
C3 0.0112(16) 0.029(2) 0.0202(17) 0.0006(13) 0.0042(13) 0.0050(13)
C4 0.0152(17) 0.0177(16) 0.0157(15) -0.0005(12) 0.0048(13) -0.0033(13)
C5 0.0145(17) 0.0170(16) 0.0089(13) 0.0009(11) 0.0030(12) 0.0035(12)
C6 0.0105(15) 0.0141(14) 0.0134(14) -0.0010(11) 0.0026(12) -0.0043(12)
C7 0.0138(16) 0.0154(15) 0.0178(15) -0.0016(12) 0.0036(13) -0.0009(12)
C8 0.0159(16) 0.0262(17) 0.0137(15) 0.0025(13) 0.0070(13) -0.0010(13)
C9 0.0162(16) 0.0187(16) 0.0150(15) 0.0010(12) 0.0032(12) -0.0032(13)
C10 0.0148(15) 0.0115(15) 0.0157(14) 0.0000(11) 0.0040(12) 0.0005(12)
C11 0.0154(16) 0.0107(14) 0.0204(15) -0.0017(12) 0.0043(12) 0.0010(12)
C12 0.0173(16) 0.0191(16) 0.0203(16) -0.0050(13) 0.0051(13) 0.0019(13)
C13 0.0180(17) 0.0299(18) 0.0126(14) -0.0026(13) 0.0057(13) -0.0007(14)
C14 0.0171(16) 0.0145(15) 0.0182(16) 0.0029(12) 0.0079(13) 0.0011(12)
C15 0.0102(15) 0.0150(15) 0.0154(15) -0.0005(11) 0.0037(12) -0.0022(12)
C16 0.0157(16) 0.0124(14) 0.0167(14) 0.0016(12) 0.0087(13) -0.0011(12)
C17 0.0156(16) 0.0170(15) 0.0186(15) 0.0003(12) 0.0061(13) -0.0005(13)
C18 0.0114(16) 0.0235(17) 0.0178(16) 0.0044(13) 0.0029(13) -0.0031(13)
C19 0.0131(15) 0.0170(15) 0.0285(17) 0.0046(13) 0.0074(13) 0.0046(12)
C20 0.0184(16) 0.0128(15) 0.0237(16) 0.0056(12) 0.0108(13) 0.0036(12)
C21 0.0220(18) 0.0156(15) 0.0161(15) -0.0014(12) 0.0084(13) -0.0049(13)
C22 0.0167(17) 0.0233(17) 0.0191(16) -0.0021(13) 0.0048(13) -0.0103(14)
C23 0.0156(17) 0.0267(18) 0.0183(16) 0.0021(14) 0.0064(13) -0.0017(14)
C24 0.0168(17) 0.0191(16) 0.0153(15) 0.0017(12) 0.0058(13) 0.0005(13)
C25 0.0158(16) 0.0151(15) 0.0105(13) 0.0028(11) 0.0040(12) -0.0003(13)
C26 0.0097(15) 0.0158(15) 0.0129(14) 0.0015(11) 0.0016(12) 0.0007(12)
C27 0.0132(16) 0.0169(16) 0.0147(15) 0.0026(12) 0.0050(12) -0.0021(12)
C28 0.0158(15) 0.0231(17) 0.0153(15) 0.0011(13) 0.0076(12) 0.0042(13)
C29 0.0181(16) 0.0159(16) 0.0158(14) -0.0027(12) 0.0041(12) 0.0032(13)
C30 0.0203(16) 0.0138(15) 0.0119(14) -0.0017(11) 0.0030(12) -0.0014(13)
C31 0.0145(16) 0.0146(15) 0.0207(15) 0.0019(12) 0.0070(12) -0.0004(13)
C32 0.0187(17) 0.0199(17) 0.0195(16) 0.0061(13) 0.0060(13) -0.0019(13)
C33 0.0162(17) 0.0271(18) 0.0172(15) 0.0003(14) 0.0075(13) -0.0032(14)
C34 0.0147(16) 0.0153(15) 0.0166(15) -0.0042(12) 0.0040(12) -0.0019(12)
C35 0.0078(15) 0.0149(14) 0.0169(15) 0.0024(12) 0.0061(12) 0.0026(12)
C36 0.0129(16) 0.0160(15) 0.0128(14) -0.0019(11) 0.0062(12) 0.0003(12)
C37 0.0146(16) 0.0138(15) 0.0156(14) 0.0005(11) 0.0057(12) 0.0001(12)
C38 0.0155(16) 0.0202(16) 0.0180(16) -0.0045(13) 0.0052(13) -0.0027(13)
C39 0.0162(16) 0.0173(16) 0.0225(16) -0.0051(12) 0.0080(13) -0.0043(13)
C40 0.0157(16) 0.0132(14) 0.0183(15) -0.0032(11) 0.0076(12) -0.0005(12)
C41 0.0252(18) 0.0159(15) 0.0238(17) -0.0021(14) 0.0059(14) 0.0025(14)
Cl1 0.0251(4) 0.0128(3) 0.0190(4) 0.0006(3) 0.0051(3) -0.0003(3)
S1 0.0209(4) 0.0116(3) 0.0160(4) 0.0002(3) 0.0058(3) -0.0003(3)
O1 0.0185(10) 0.0159(10) 0.0162(11) -0.0011(8) 0.0086(9) -0.0001(10)
F1 0.0488(14) 0.0277(11) 0.0219(10) -0.0022(8) 0.0170(10) 0.0025(10)
F2 0.0233(11) 0.0288(12) 0.0331(12) -0.0029(9) -0.0042(9) -0.0029(9)
O2 0.0218(13) 0.0187(12) 0.0356(14) -0.0021(10) 0.0002(11) 0.0024(10)
F3 0.0449(13) 0.0107(9) 0.0291(11) -0.0033(7) 0.0009(10) -0.0006(9)
O3 0.0439(17) 0.0209(12) 0.0266(13) 0.0000(10) 0.0209(12) -0.0046(11)
Cl1S 0.0357(5) 0.0210(4) 0.0220(4) -0.0007(3) 0.0071(4) -0.0036(4)
Cl2S 0.0298(6) 0.0818(9) 0.0551(7) -0.0285(6) 0.0245(5) -0.0113(6)
Cl3S 0.0380(5) 0.0219(4) 0.0210(4) 0.0022(3) 0.0051(4) 0.0008(4)
Cl4S 0.0244(5) 0.0759(8) 0.0381(6) 0.0050(5) 0.0145(4) -0.0041(5)

loop_
_atom_type_symbol
_atom_type_description
_atom_type_scat_dispersion_real
_atom_type_scat_dispersion_imag
_atom_type_scat_source
C C 0.0033 0.0016 'International Tables Vol C Tables 4.2.6.8 and 6.1.1.4'
H H 0.0000 0.0000 'International Tables Vol C Tables 4.2.6.8 and 6.1.1.4'
N N 0.0061 0.0033 'International Tables Vol C Tables 4.2.6.8 and 6.1.1.4'
O O 0.0106 0.0060 'International Tables Vol C Tables 4.2.6.8 and 6.1.1.4'
F F 0.0171 0.0103 'International Tables Vol C Tables 4.2.6.8 and 6.1.1.4'
S S 0.1246 0.1234 'International Tables Vol C Tables 4.2.6.8 and 6.1.1.4'
Cl Cl 0.1484 0.1585 'International Tables Vol C Tables 4.2.6.8 and 6.1.1.4'
Cr Cr 0.3209 0.6236 'International Tables Vol C Tables 4.2.6.8 and 6.1.1.4'
Mn Mn 0.3368 0.7283 'International Tables Vol C Tables 4.2.6.8 and 6.1.1.4'

loop_
_geom_angle_atom_site_label_1
_geom_angle_atom_site_label_2
_geom_angle_atom_site_label_3
_geom_angle
N1 Mn1 N7 156.89(8)
N1 Mn1 N4 89.70(9)
N7 Mn1 N4 85.27(9)
N1 Mn1 N10 85.07(9)
N7 Mn1 N10 90.54(9)
N4 Mn1 N10 156.34(8)
N1 Mn1 Cl1 101.55(7)
N7 Mn1 Cl1 101.55(7)
N4 Mn1 Cl1 100.55(7)
N10 Mn1 Cl1 103.10(7)
N1 Mn1 Cr1 78.57(7)
N7 Mn1 Cr1 78.33(7)
N4 Mn1 Cr1 79.12(7)
N10 Mn1 Cr1 77.23(6)
Cl1 Mn1 Cr1 179.65(4)
Cr2 Cr1 N2 95.69(8)
Cr2 Cr1 N8 95.11(8)
N2 Cr1 N8 169.19(9)
Cr2 Cr1 N11 93.84(7)
N2 Cr1 N11 89.51(11)
N8 Cr1 N11 89.21(10)
Cr2 Cr1 N5 94.39(7)
N2 Cr1 N5 89.88(11)
N8 Cr1 N5 89.85(11)
N11 Cr1 N5 171.78(9)
Cr2 Cr1 Mn1 178.86(3)
N2 Cr1 Mn1 84.57(7)
N8 Cr1 Mn1 84.65(8)
N11 Cr1 Mn1 87.27(7)
N5 Cr1 Mn1 84.50(7)
Cr1 Cr2 N12 90.99(7)
Cr1 Cr2 N9 90.66(7)
N12 Cr2 N9 91.56(10)
Cr1 Cr2 N6 90.54(7)
N12 Cr2 N6 178.22(10)
N9 Cr2 N6 87.51(10)
Cr1 Cr2 N3 90.75(7)
N12 Cr2 N3 86.80(10)
N9 Cr2 N3 177.86(11)
N6 Cr2 N3 94.09(10)
Cr1 Cr2 O1 178.89(6)
N12 Cr2 O1 88.22(9)
N9 Cr2 O1 88.58(9)
N6 Cr2 O1 90.24(9)
N3 Cr2 O1 89.98(9)
C5 N1 C1 117.8(3)
C5 N1 Mn1 126.8(2)
C1 N1 Mn1 115.0(2)
C6 N2 C5 120.7(3)
C6 N2 Cr1 115.1(2)
C5 N2 Cr1 123.7(2)
C10 N3 C6 118.6(3)
C10 N3 Cr2 123.8(2)
C6 N3 Cr2 117.5(2)
C15 N4 C11 117.9(3)
C15 N4 Mn1 125.7(2)
C11 N4 Mn1 116.3(2)
C15 N5 C16 120.5(3)
C15 N5 Cr1 125.9(2)
C16 N5 Cr1 113.6(2)
C16 N6 C20 119.2(3)
C16 N6 Cr2 117.3(2)
C20 N6 Cr2 123.2(2)
C25 N7 C21 118.9(3)
C25 N7 Mn1 126.4(2)
C21 N7 Mn1 114.2(2)
C26 N8 C25 120.9(3)
C26 N8 Cr1 115.3(2)
C25 N8 Cr1 123.2(2)
C30 N9 C26 118.1(3)
C30 N9 Cr2 124.0(2)
C26 N9 Cr2 117.9(2)
C35 N10 C31 118.1(3)
C35 N10 Mn1 127.6(2)
C31 N10 Mn1 114.1(2)
C36 N11 C35 121.7(3)
C36 N11 Cr1 114.9(2)
C35 N11 Cr1 123.4(2)
C40 N12 C36 119.7(3)
C40 N12 Cr2 123.2(2)
C36 N12 Cr2 116.8(2)
C2 C1 N1 123.7(3)
C2 C1 H1A 118.1
N1 C1 H1A 118.1
Cl2S C1S Cl1S 111.85(19)
Cl2S C1S H1SA 109.2
Cl1S C1S H1SA 109.2
Cl2S C1S H1SB 109.2
Cl1S C1S H1SB 109.2
H1SA C1S H1SB 107.9
C1 C2 C3 118.0(3)
C1 C2 H2A 121.0
C3 C2 H2A 121.0
Cl4S C2S Cl3S 111.10(19)
Cl4S C2S H2SA 109.4
Cl3S C2S H2SA 109.4
Cl4S C2S H2SB 109.4
Cl3S C2S H2SB 109.4
H2SA C2S H2SB 108.0
C4 C3 C2 119.4(3)
C4 C3 H3A 120.3
C2 C3 H3A 120.3
C3 C4 C5 119.7(3)
C3 C4 H4A 120.1
C5 C4 H4A 120.1
N1 C5 N2 115.8(3)
N1 C5 C4 120.7(3)
N2 C5 C4 123.4(3)
N3 C6 N2 114.0(3)
N3 C6 C7 120.1(3)
N2 C6 C7 125.7(3)
C8 C7 C6 119.5(3)
C8 C7 H7A 120.3
C6 C7 H7A 120.3
C7 C8 C9 120.3(3)
C7 C8 H8A 119.8
C9 C8 H8A 119.8
C10 C9 C8 117.6(3)
C10 C9 H9A 121.2
C8 C9 H9A 121.2
N3 C10 C9 123.8(3)
N3 C10 H10A 118.1
C9 C10 H10A 118.1
N4 C11 C12 123.5(3)
N4 C11 H11A 118.3
C12 C11 H11A 118.3
C11 C12 C13 118.7(3)
C11 C12 H12A 120.6
C13 C12 H12A 120.6
C12 C13 C14 119.1(3)
C12 C13 H13A 120.4
C14 C13 H13A 120.4
C13 C14 C15 119.4(3)
C13 C14 H14A 120.3
C15 C14 H14A 120.3
N4 C15 N5 116.1(3)
N4 C15 C14 121.0(3)
N5 C15 C14 123.0(3)
N6 C16 N5 114.2(3)
N6 C16 C17 120.5(3)
N5 C16 C17 125.0(3)
C18 C17 C16 118.7(3)
C18 C17 H17A 120.6
C16 C17 H17A 120.6
C19 C18 C17 120.4(3)
C19 C18 H18A 119.8
C17 C18 H18A 119.8
C20 C19 C18 118.5(3)
C20 C19 H19A 120.8
C18 C19 H19A 120.8
N6 C20 C19 122.5(3)
N6 C20 H20A 118.7
C19 C20 H20A 118.7
N7 C21 C22 123.4(3)
N7 C21 H21A 118.3
C22 C21 H21A 118.3
C21 C22 C23 118.0(3)
C21 C22 H22A 121.0
C23 C22 H22A 121.0
C24 C23 C22 119.8(3)
C24 C23 H23A 120.1
C22 C23 H23A 120.1
C23 C24 C25 119.6(3)
C23 C24 H24A 120.2
C25 C24 H24A 120.2
N7 C25 N8 116.2(3)
N7 C25 C24 120.2(3)
N8 C25 C24 123.4(3)
N8 C26 N9 113.3(3)
N8 C26 C27 126.4(3)
N9 C26 C27 120.2(3)
C28 C27 C26 119.6(3)
C28 C27 H27A 120.2
C26 C27 H27A 120.2
C27 C28 C29 120.5(3)
C27 C28 H28A 119.8
C29 C28 H28A 119.8
C30 C29 C28 118.1(3)
C30 C29 H29A 120.9
C28 C29 H29A 120.9
N9 C30 C29 123.5(3)
N9 C30 H30A 118.3
C29 C30 H30A 118.3
N10 C31 C32 123.5(3)
N10 C31 H31A 118.2
C32 C31 H31A 118.2
C31 C32 C33 118.0(3)
C31 C32 H32A 121.0
C33 C32 H32A 121.0
C34 C33 C32 119.8(3)
C34 C33 H33A 120.1
C32 C33 H33A 120.1
C33 C34 C35 119.3(3)
C33 C34 H34A 120.4
C35 C34 H34A 120.4
N10 C35 N11 116.6(3)
N10 C35 C34 120.7(3)
N11 C35 C34 122.5(3)
N11 C36 N12 114.0(3)
N11 C36 C37 126.7(3)
N12 C36 C37 119.0(3)
C38 C37 C36 119.9(3)
C38 C37 H37A 120.1
C36 C37 H37A 120.1
C37 C38 C39 120.4(3)
C37 C38 H38A 119.8
C39 C38 H38A 119.8
C40 C39 C38 117.8(3)
C40 C39 H39A 121.1
C38 C39 H39A 121.1
N12 C40 C39 123.0(3)
N12 C40 H40A 118.5
C39 C40 H40A 118.5
F3 C41 F1 107.6(3)
F3 C41 F2 108.0(3)
F1 C41 F2 107.1(3)
F3 C41 S1 110.7(2)
F1 C41 S1 112.0(2)
F2 C41 S1 111.2(2)
O3 S1 O2 116.77(16)
O3 S1 O1 114.15(15)
O2 S1 O1 114.40(15)
O3 S1 C41 103.17(16)
O2 S1 C41 102.91(15)
O1 S1 C41 102.86(14)
S1 O1 Cr2 160.22(14)

loop_
_geom_bond_atom_site_label_1
_geom_bond_atom_site_label_2
_geom_bond_distance
Mn1 N1 2.229(3)
Mn1 N7 2.243(3)
Mn1 N4 2.276(3)
Mn1 N10 2.298(3)
Mn1 Cl1 2.3707(8)
Mn1 Cr1 2.8528(6)
Cr1 Cr2 1.9573(6)
Cr1 N2 2.026(3)
Cr1 N8 2.035(3)
Cr1 N11 2.040(2)
Cr1 N5 2.042(3)
Cr2 N12 2.071(3)
Cr2 N9 2.075(3)
Cr2 N6 2.075(3)
Cr2 N3 2.083(3)
Cr2 O1 2.346(2)
N1 C5 1.347(4)
N1 C1 1.369(4)
N2 C6 1.376(4)
N2 C5 1.387(4)
N3 C10 1.353(4)
N3 C6 1.366(4)
N4 C15 1.350(4)
N4 C11 1.357(4)
N5 C15 1.378(4)
N5 C16 1.380(4)
N6 C16 1.356(4)
N6 C20 1.364(4)
N7 C25 1.350(4)
N7 C21 1.357(4)
N8 C26 1.366(4)
N8 C25 1.385(4)
N9 C30 1.361(4)
N9 C26 1.376(4)
N10 C35 1.346(4)
N10 C31 1.351(4)
N11 C36 1.357(4)
N11 C35 1.389(4)
N12 C40 1.355(4)
N12 C36 1.366(4)
C1 C2 1.364(5)
C1 H1A 0.9500
C1S Cl2S 1.749(4)
C1S Cl1S 1.770(3)
C1S H1SA 0.9900
C1S H1SB 0.9900
C2 C3 1.396(5)
C2 H2A 0.9500
C2S Cl4S 1.759(4)
C2S Cl3S 1.768(3)
C2S H2SA 0.9900
C2S H2SB 0.9900
C3 C4 1.369(5)
C3 H3A 0.9500
C4 C5 1.411(5)
C4 H4A 0.9500
C6 C7 1.408(4)
C7 C8 1.375(5)
C7 H7A 0.9500
C8 C9 1.391(5)
C8 H8A 0.9500
C9 C10 1.370(4)
C9 H9A 0.9500
C10 H10A 0.9500
C11 C12 1.374(4)
C11 H11A 0.9500
C12 C13 1.377(5)
C12 H12A 0.9500
C13 C14 1.385(4)
C13 H13A 0.9500
C14 C15 1.410(4)
C14 H14A 0.9500
C16 C17 1.413(4)
C17 C18 1.384(4)
C17 H17A 0.9500
C18 C19 1.386(5)
C18 H18A 0.9500
C19 C20 1.374(5)
C19 H19A 0.9500
C20 H20A 0.9500
C21 C22 1.374(5)
C21 H21A 0.9500
C22 C23 1.388(5)
C22 H22A 0.9500
C23 C24 1.378(5)
C23 H23A 0.9500
C24 C25 1.414(5)
C24 H24A 0.9500
C26 C27 1.406(4)
C27 C28 1.364(4)
C27 H27A 0.9500
C28 C29 1.388(5)
C28 H28A 0.9500
C29 C30 1.366(4)
C29 H29A 0.9500
C30 H30A 0.9500
C31 C32 1.381(4)
C31 H31A 0.9500
C32 C33 1.378(5)
C32 H32A 0.9500
C33 C34 1.375(5)
C33 H33A 0.9500
C34 C35 1.412(4)
C34 H34A 0.9500
C36 C37 1.417(5)
C37 C38 1.378(4)
C37 H37A 0.9500
C38 C39 1.389(5)
C38 H38A 0.9500
C39 C40 1.381(4)
C39 H39A 0.9500
C40 H40A 0.9500
C41 F3 1.332(4)
C41 F1 1.334(4)
C41 F2 1.342(4)
C41 S1 1.818(3)
S1 O3 1.428(3)
S1 O2 1.437(3)
S1 O1 1.454(2)

loop_
_geom_torsion_atom_site_label_1
_geom_torsion_atom_site_label_2
_geom_torsion_atom_site_label_3
_geom_torsion_atom_site_label_4
_geom_torsion
N1 Mn1 Cr1 N2 17.53(10)
N7 Mn1 Cr1 N2 -161.75(10)
N4 Mn1 Cr1 N2 -74.39(10)
N10 Mn1 Cr1 N2 105.00(10)
N1 Mn1 Cr1 N8 -161.70(10)
N7 Mn1 Cr1 N8 19.02(10)
N4 Mn1 Cr1 N8 106.38(10)
N10 Mn1 Cr1 N8 -74.23(10)
N1 Mn1 Cr1 N11 -72.24(10)
N7 Mn1 Cr1 N11 108.48(10)
N4 Mn1 Cr1 N11 -164.16(10)
N10 Mn1 Cr1 N11 15.23(10)
N1 Mn1 Cr1 N5 107.93(10)
N7 Mn1 Cr1 N5 -71.35(10)
N4 Mn1 Cr1 N5 16.01(10)
N10 Mn1 Cr1 N5 -164.60(11)
N2 Cr1 Cr2 N12 -66.69(10)
N8 Cr1 Cr2 N12 112.75(10)
N11 Cr1 Cr2 N12 23.19(11)
N5 Cr1 Cr2 N12 -157.01(10)
N2 Cr1 Cr2 N9 -158.27(10)
N8 Cr1 Cr2 N9 21.17(11)
N11 Cr1 Cr2 N9 -68.38(10)
N5 Cr1 Cr2 N9 111.42(11)
N2 Cr1 Cr2 N6 114.22(10)
N8 Cr1 Cr2 N6 -66.34(10)
N11 Cr1 Cr2 N6 -155.89(10)
N5 Cr1 Cr2 N6 23.90(11)
N2 Cr1 Cr2 N3 20.12(11)
N8 Cr1 Cr2 N3 -160.44(10)
N11 Cr1 Cr2 N3 110.01(10)
N5 Cr1 Cr2 N3 -70.20(11)
N7 Mn1 N1 C5 -8.1(4)
N4 Mn1 N1 C5 69.1(2)
N10 Mn1 N1 C5 -87.8(2)
Cl1 Mn1 N1 C5 169.8(2)
Cr1 Mn1 N1 C5 -9.9(2)
N7 Mn1 N1 C1 165.4(2)
N4 Mn1 N1 C1 -117.5(2)
N10 Mn1 N1 C1 85.6(2)
Cl1 Mn1 N1 C1 -16.8(2)
Cr1 Mn1 N1 C1 163.6(2)
Cr2 Cr1 N2 C6 -25.6(2)
N8 Cr1 N2 C6 157.4(5)
N11 Cr1 N2 C6 -119.4(2)
N5 Cr1 N2 C6 68.8(2)
Mn1 Cr1 N2 C6 153.3(2)
Cr2 Cr1 N2 C5 146.4(2)
N8 Cr1 N2 C5 -30.6(8)
N11 Cr1 N2 C5 52.6(2)
N5 Cr1 N2 C5 -119.2(2)
Mn1 Cr1 N2 C5 -34.7(2)
Cr1 Cr2 N3 C10 162.5(2)
N12 Cr2 N3 C10 -106.5(2)
N6 Cr2 N3 C10 71.9(2)
O1 Cr2 N3 C10 -18.3(2)
Cr1 Cr2 N3 C6 -20.6(2)
N12 Cr2 N3 C6 70.3(2)
N6 Cr2 N3 C6 -111.2(2)
O1 Cr2 N3 C6 158.6(2)
N1 Mn1 N4 C15 -88.1(3)
N7 Mn1 N4 C15 69.3(3)
N10 Mn1 N4 C15 -11.2(4)
Cl1 Mn1 N4 C15 170.2(2)
Cr1 Mn1 N4 C15 -9.7(2)
N1 Mn1 N4 C11 87.6(2)
N7 Mn1 N4 C11 -114.9(2)
N10 Mn1 N4 C11 164.6(2)
Cl1 Mn1 N4 C11 -14.1(2)
Cr1 Mn1 N4 C11 166.0(2)
Cr2 Cr1 N5 C15 148.0(2)
N2 Cr1 N5 C15 52.3(3)
N8 Cr1 N5 C15 -116.9(3)
Mn1 Cr1 N5 C15 -32.2(2)
Cr2 Cr1 N5 C16 -31.5(2)
N2 Cr1 N5 C16 -127.2(2)
N8 Cr1 N5 C16 63.6(2)
Mn1 Cr1 N5 C16 148.3(2)
Cr1 Cr2 N6 C16 -23.4(2)
N9 Cr2 N6 C16 -114.0(2)
N3 Cr2 N6 C16 67.4(2)
O1 Cr2 N6 C16 157.4(2)
Cr1 Cr2 N6 C20 150.3(2)
N9 Cr2 N6 C20 59.6(2)
N3 Cr2 N6 C20 -118.9(2)
O1 Cr2 N6 C20 -28.9(2)
N1 Mn1 N7 C25 -14.6(4)
N4 Mn1 N7 C25 -92.6(2)
N10 Mn1 N7 C25 64.0(2)
Cl1 Mn1 N7 C25 167.5(2)
Cr1 Mn1 N7 C25 -12.8(2)
N1 Mn1 N7 C21 157.5(2)
N4 Mn1 N7 C21 79.5(2)
N10 Mn1 N7 C21 -123.8(2)
Cl1 Mn1 N7 C21 -20.3(2)
Cr1 Mn1 N7 C21 159.3(2)
Cr2 Cr1 N8 C26 -28.1(2)
N2 Cr1 N8 C26 149.0(5)
N11 Cr1 N8 C26 65.7(2)
N5 Cr1 N8 C26 -122.4(2)
Mn1 Cr1 N8 C26 153.1(2)
Cr2 Cr1 N8 C25 143.3(2)
N2 Cr1 N8 C25 -39.6(8)
N11 Cr1 N8 C25 -122.9(2)
N5 Cr1 N8 C25 48.9(2)
Mn1 Cr1 N8 C25 -35.6(2)
Cr1 Cr2 N9 C30 160.3(2)
N12 Cr2 N9 C30 69.2(2)
N6 Cr2 N9 C30 -109.2(2)
O1 Cr2 N9 C30 -18.9(2)
Cr1 Cr2 N9 C26 -20.9(2)
N12 Cr2 N9 C26 -112.0(2)
N6 Cr2 N9 C26 69.6(2)
O1 Cr2 N9 C26 159.9(2)
N1 Mn1 N10 C35 70.7(3)
N7 Mn1 N10 C35 -86.6(3)
N4 Mn1 N10 C35 -7.2(5)
Cl1 Mn1 N10 C35 171.4(2)
Cr1 Mn1 N10 C35 -8.7(2)
N1 Mn1 N10 C31 -114.0(2)
N7 Mn1 N10 C31 88.7(2)
N4 Mn1 N10 C31 168.1(2)
Cl1 Mn1 N10 C31 -13.3(2)
Cr1 Mn1 N10 C31 166.6(2)
Cr2 Cr1 N11 C36 -30.5(2)
N2 Cr1 N11 C36 65.2(2)
N8 Cr1 N11 C36 -125.5(2)
Mn1 Cr1 N11 C36 149.8(2)
Cr2 Cr1 N11 C35 149.6(2)
N2 Cr1 N11 C35 -114.7(2)
N8 Cr1 N11 C35 54.5(2)
Mn1 Cr1 N11 C35 -30.1(2)
Cr1 Cr2 N12 C40 151.1(2)
N9 Cr2 N12 C40 -118.2(2)
N3 Cr2 N12 C40 60.4(2)
O1 Cr2 N12 C40 -29.7(2)
Cr1 Cr2 N12 C36 -23.2(2)
N9 Cr2 N12 C36 67.5(2)
N3 Cr2 N12 C36 -113.9(2)
O1 Cr2 N12 C36 156.0(2)
C5 N1 C1 C2 -0.1(4)
Mn1 N1 C1 C2 -174.2(3)
N1 C1 C2 C3 4.6(5)
C1 C2 C3 C4 -2.4(5)
C2 C3 C4 C5 -3.9(5)
C1 N1 C5 N2 176.7(3)
Mn1 N1 C5 N2 -10.0(4)
C1 N1 C5 C4 -6.4(4)
Mn1 N1 C5 C4 166.9(2)
C6 N2 C5 N1 -152.4(3)
Cr1 N2 C5 N1 35.9(3)
C6 N2 C5 C4 30.8(4)
Cr1 N2 C5 C4 -140.8(3)
C3 C4 C5 N1 8.5(4)
C3 C4 C5 N2 -174.9(3)
C10 N3 C6 N2 -177.5(3)
Cr2 N3 C6 N2 5.4(3)
C10 N3 C6 C7 -1.0(4)
Cr2 N3 C6 C7 -178.1(2)
C5 N2 C6 N3 -158.8(3)
Cr1 N2 C6 N3 13.5(3)
C5 N2 C6 C7 25.0(5)
Cr1 N2 C6 C7 -162.7(2)
N3 C6 C7 C8 2.8(5)
N2 C6 C7 C8 178.8(3)
C6 C7 C8 C9 -2.1(5)
C7 C8 C9 C10 -0.2(5)
C6 N3 C10 C9 -1.4(4)
Cr2 N3 C10 C9 175.4(2)
C8 C9 C10 N3 2.1(5)
C15 N4 C11 C12 0.5(5)
Mn1 N4 C11 C12 -175.6(2)
N4 C11 C12 C13 4.2(5)
C11 C12 C13 C14 -3.9(5)
C12 C13 C14 C15 -0.9(5)
C11 N4 C15 N5 176.2(3)
Mn1 N4 C15 N5 -8.1(4)
C11 N4 C15 C14 -5.5(5)
Mn1 N4 C15 C14 170.2(2)
C16 N5 C15 N4 -147.8(3)
Cr1 N5 C15 N4 32.7(4)
C16 N5 C15 C14 33.9(5)
Cr1 N5 C15 C14 -145.5(3)
C13 C14 C15 N4 5.8(5)
C13 C14 C15 N5 -176.1(3)
C20 N6 C16 N5 -169.9(3)
Cr2 N6 C16 N5 4.0(3)
C20 N6 C16 C17 4.2(4)
Cr2 N6 C16 C17 178.1(2)
C15 N5 C16 N6 -161.2(3)
Cr1 N5 C16 N6 18.3(3)
C15 N5 C16 C17 25.0(5)
Cr1 N5 C16 C17 -155.5(3)
N6 C16 C17 C18 -3.9(4)
N5 C16 C17 C18 169.5(3)
C16 C17 C18 C19 1.1(5)
C17 C18 C19 C20 1.3(5)
C16 N6 C20 C19 -1.7(4)
Cr2 N6 C20 C19 -175.3(2)
C18 C19 C20 N6 -1.0(5)
C25 N7 C21 C22 -0.2(4)
Mn1 N7 C21 C22 -172.9(2)
N7 C21 C22 C23 2.6(5)
C21 C22 C23 C24 -1.8(5)
C22 C23 C24 C25 -1.3(5)
C21 N7 C25 N8 -178.8(3)
Mn1 N7 C25 N8 -7.0(4)
C21 N7 C25 C24 -3.1(4)
Mn1 N7 C25 C24 168.7(2)
C26 N8 C25 N7 -154.1(3)
Cr1 N8 C25 N7 35.0(3)
C26 N8 C25 C24 30.3(4)
Cr1 N8 C25 C24 -140.6(3)
C23 C24 C25 N7 3.8(4)
C23 C24 C25 N8 179.2(3)
C25 N8 C26 N9 -155.6(3)
Cr1 N8 C26 N9 16.0(3)
C25 N8 C26 C27 28.2(5)
Cr1 N8 C26 C27 -160.2(3)
C30 N9 C26 N8 -177.1(3)
Cr2 N9 C26 N8 4.1(3)
C30 N9 C26 C27 -0.6(4)
Cr2 N9 C26 C27 -179.5(2)
N8 C26 C27 C28 176.8(3)
N9 C26 C27 C28 0.8(5)
C26 C27 C28 C29 0.8(5)
C27 C28 C29 C30 -2.6(5)
C26 N9 C30 C29 -1.3(4)
Cr2 N9 C30 C29 177.5(2)
C28 C29 C30 N9 2.8(5)
C35 N10 C31 C32 2.0(5)
Mn1 N10 C31 C32 -173.7(2)
N10 C31 C32 C33 3.7(5)
C31 C32 C33 C34 -3.8(5)
C32 C33 C34 C35 -1.7(5)
C31 N10 C35 N11 176.1(3)
Mn1 N10 C35 N11 -8.7(4)
C31 N10 C35 C34 -7.7(4)
Mn1 N10 C35 C34 167.4(2)
C36 N11 C35 N10 -149.2(3)
Cr1 N11 C35 N10 30.7(4)
C36 N11 C35 C34 34.7(5)
Cr1 N11 C35 C34 -145.3(2)
C33 C34 C35 N10 7.6(5)
C33 C34 C35 N11 -176.5(3)
C35 N11 C36 N12 -162.8(3)
Cr1 N11 C36 N12 17.2(3)
C35 N11 C36 C37 22.6(5)
Cr1 N11 C36 C37 -157.3(3)
C40 N12 C36 N11 -169.8(3)
Cr2 N12 C36 N11 4.7(3)
C40 N12 C36 C37 5.2(4)
Cr2 N12 C36 C37 179.7(2)
N11 C36 C37 C38 169.5(3)
N12 C36 C37 C38 -4.7(4)
C36 C37 C38 C39 1.1(5)
C37 C38 C39 C40 2.0(5)
C36 N12 C40 C39 -2.1(4)
Cr2 N12 C40 C39 -176.2(2)
C38 C39 C40 N12 -1.5(5)
F3 C41 S1 O3 61.2(3)
F1 C41 S1 O3 -178.7(2)
F2 C41 S1 O3 -58.9(3)
F3 C41 S1 O2 -60.7(3)
F1 C41 S1 O2 59.4(3)
F2 C41 S1 O2 179.2(2)
F3 C41 S1 O1 -179.8(2)
F1 C41 S1 O1 -59.7(3)
F2 C41 S1 O1 60.1(3)
O3 S1 O1 Cr2 -74.7(5)
O2 S1 O1 Cr2 63.5(5)
C41 S1 O1 Cr2 174.3(4)
N12 Cr2 O1 S1 153.8(5)
N9 Cr2 O1 S1 -114.6(5)
N6 Cr2 O1 S1 -27.1(5)
N3 Cr2 O1 S1 67.0(5)
